data_4343400
loop_
_publ_author_name
'Kim, Sun Woo'
'Zhang, Ronghuan'
'Halasyamani, P. Shiv'
'Hayward, Michael A.'

_publ_section_title
;
 K4Fe3F12: An Fe(2+)/Fe(3+) Charge-Ordered, Ferrimagnetic Fluoride with a
 Cation-Deficient, Layered Perovskite Structure.
;
_journal_issue 13
_journal_name_full 'Inorganic chemistry'
_journal_page_first 6647
_journal_page_last 6652
_journal_paper_doi 10.1021/acs.inorgchem.5b01006
_journal_volume 54
_journal_year 2015
_chemical_formula_sum 'F12 Fe3 K4'
_chemical_formula_weight 551.95
_chemical_name_systematic
; 
 ? 
;
_space_group_IT_number 166
_symmetry_cell_setting trigonal
_symmetry_space_group_name_Hall '-R 3 2"'
_symmetry_space_group_name_H-M 'R -3 m :H'
_atom_sites_solution_primary direct
_atom_sites_solution_secondary difmap
_audit_creation_method SHELXL-97
_cell_angle_alpha 90.00
_cell_angle_beta 90.00
_cell_angle_gamma 120.00
_cell_formula_units_Z 3
_cell_length_a 5.7649(9)
_cell_length_b 5.7649(9)
_cell_length_c 28.086(9)
_cell_measurement_reflns_used 1408
_cell_measurement_temperature 296(2)
_cell_measurement_theta_max 28.97
_cell_measurement_theta_min 2.18
_cell_volume 808.4(3)
_computing_structure_refinement 'SHELXL-97 (Sheldrick, 1997)'
_computing_structure_solution 'SHELXS-97 (Sheldrick, 1990)'
_diffrn_ambient_temperature 296(2)
_diffrn_measured_fraction_theta_full 1.000
_diffrn_measured_fraction_theta_max 0.971
_diffrn_measurement_device_type 'Siemens area detector diffractometer'
_diffrn_measurement_method omega_scans
_diffrn_radiation_monochromator graphite
_diffrn_radiation_source 'fine-focus sealed tube'
_diffrn_radiation_type MoK\a
_diffrn_radiation_wavelength 0.71073
_diffrn_reflns_av_R_equivalents 0.0401
_diffrn_reflns_av_sigmaI/netI 0.0227
_diffrn_reflns_limit_h_max 6
_diffrn_reflns_limit_h_min -7
_diffrn_reflns_limit_k_max 6
_diffrn_reflns_limit_k_min -7
_diffrn_reflns_limit_l_max 33
_diffrn_reflns_limit_l_min -37
_diffrn_reflns_number 1408
_diffrn_reflns_theta_full 25.00
_diffrn_reflns_theta_max 28.97
_diffrn_reflns_theta_min 2.18
_exptl_absorpt_coefficient_mu 5.674
_exptl_absorpt_correction_T_max 0.579
_exptl_absorpt_correction_T_min 0.450
_exptl_absorpt_correction_type psi-scan
_exptl_absorpt_process_details 'north et al., 1968'
_exptl_crystal_colour yellow
_exptl_crystal_density_diffrn 3.401
_exptl_crystal_density_method 'not measured'
_exptl_crystal_description plate
_exptl_crystal_F_000 786
_exptl_crystal_size_max 0.04
_exptl_crystal_size_mid 0.03
_exptl_crystal_size_min 0.01
_refine_diff_density_max 1.021
_refine_diff_density_min -0.385
_refine_diff_density_rms 0.095
_refine_ls_extinction_method none
_refine_ls_goodness_of_fit_ref 1.106
_refine_ls_matrix_type full
_refine_ls_number_parameters 24
_refine_ls_number_reflns 304
_refine_ls_number_restraints 0
_refine_ls_restrained_S_all 1.106
_refine_ls_R_factor_all 0.0217
_refine_ls_R_factor_gt 0.0188
_refine_ls_shift/su_max 0.000
_refine_ls_shift/su_mean 0.000
_refine_ls_structure_factor_coef Fsqd
_refine_ls_weighting_details 'calc w=1/[\s^2^(Fo^2^)+(0.0326P)^2^+0.8062P] where P=(Fo^2^+2Fc^2^)/3'
_refine_ls_weighting_scheme calc
_refine_ls_wR_factor_gt 0.0547
_refine_ls_wR_factor_ref 0.0576
_reflns_number_gt 270
_reflns_number_total 304
_reflns_threshold_expression >2sigma(I)
_cod_data_source_file ic5b01006_si_002.cif
_cod_data_source_block r-3m
_cod_depositor_comments
;
The following automatic conversions were performed:

'_symmetry_cell_setting' value 'Trigonal' changed to 'trigonal'
according to
/usr/data/users/saulius/crontab/automatic-downloads/rss-feeds/ACS/lib/dictionaries/cif_core.dic
dictionary named 'cif_core.dic' version 2.4.2 from 2011-04-26.

'_exptl_absorpt_correction_type' value 'Psi-Scan' changed to
'psi-scan' according to
/usr/data/users/saulius/crontab/automatic-downloads/rss-feeds/ACS/lib/dictionaries/cif_core.dic
dictionary named 'cif_core.dic' version 2.4.2 from 2011-04-26.

Automatic conversion script
Id: cif_fix_values 3271 2015-04-21 07:52:19Z andrius 

 Adding full bibliography for 4343400.cif.
;
_cod_original_sg_symbol_H-M 'R -3 m'
_cod_database_code 4343400

loop_
_symmetry_equiv_pos_as_xyz
'x, y, z'
'-y, x-y, z'
'-x+y, -x, z'
'y, x, -z'
'x-y, -y, -z'
'-x, -x+y, -z'
'x+2/3, y+1/3, z+1/3'
'-y+2/3, x-y+1/3, z+1/3'
'-x+y+2/3, -x+1/3, z+1/3'
'y+2/3, x+1/3, -z+1/3'
'x-y+2/3, -y+1/3, -z+1/3'
'-x+2/3, -x+y+1/3, -z+1/3'
'x+1/3, y+2/3, z+2/3'
'-y+1/3, x-y+2/3, z+2/3'
'-x+y+1/3, -x+2/3, z+2/3'
'y+1/3, x+2/3, -z+2/3'
'x-y+1/3, -y+2/3, -z+2/3'
'-x+1/3, -x+y+2/3, -z+2/3'
'-x, -y, -z'
'y, -x+y, -z'
'x-y, x, -z'
'-y, -x, z'
'-x+y, y, z'
'x, x-y, z'
'-x+2/3, -y+1/3, -z+1/3'
'y+2/3, -x+y+1/3, -z+1/3'
'x-y+2/3, x+1/3, -z+1/3'
'-y+2/3, -x+1/3, z+1/3'
'-x+y+2/3, y+1/3, z+1/3'
'x+2/3, x-y+1/3, z+1/3'
'-x+1/3, -y+2/3, -z+2/3'
'y+1/3, -x+y+2/3, -z+2/3'
'x-y+1/3, x+2/3, -z+2/3'
'-y+1/3, -x+2/3, z+2/3'
'-x+y+1/3, y+2/3, z+2/3'
'x+1/3, x-y+2/3, z+2/3'

loop_
_atom_site_label
_atom_site_type_symbol
_atom_site_fract_x
_atom_site_fract_y
_atom_site_fract_z
_atom_site_U_iso_or_equiv
_atom_site_adp_type
_atom_site_occupancy
_atom_site_symmetry_multiplicity
_atom_site_calc_flag
_atom_site_refinement_flags
K1 K 0.6667 0.3333 0.04579(3) 0.0171(2) Uani 1 6 d S
K2 K 0.0000 0.0000 0.13993(3) 0.0239(3) Uani 1 6 d S
Fe1 Fe 0.0000 0.0000 0.0000 0.0102(2) Uani 1 12 d S
Fe2 Fe 0.3333 -0.3333 0.084699(19) 0.01050(19) Uani 1 6 d S
F1 F 0.6507(2) -0.17464(12) 0.04030(4) 0.0212(4) Uani 1 2 d S
F2 F 0.49407(13) -0.0119(3) 0.11843(4) 0.0214(3) Uani 1 2 d S

loop_
_atom_site_aniso_label
_atom_site_aniso_U_11
_atom_site_aniso_U_22
_atom_site_aniso_U_33
_atom_site_aniso_U_23
_atom_site_aniso_U_13
_atom_site_aniso_U_12
K1 0.0161(3) 0.0161(3) 0.0190(4) 0.000 0.000 0.00807(16)
K2 0.0236(4) 0.0236(4) 0.0246(4) 0.000 0.000 0.01178(18)
Fe1 0.0092(3) 0.0092(3) 0.0122(4) 0.000 0.000 0.00458(13)
Fe2 0.0096(2) 0.0096(2) 0.0124(3) 0.000 0.000 0.00478(11)
F1 0.0177(7) 0.0216(6) 0.0231(7) 0.0037(3) 0.0074(6) 0.0089(4)
F2 0.0270(6) 0.0131(7) 0.0195(6) -0.0039(5) -0.0020(3) 0.0065(3)

loop_
_atom_type_symbol
_atom_type_description
_atom_type_scat_dispersion_real
_atom_type_scat_dispersion_imag
_atom_type_scat_source
F F 0.0171 0.0103 'International Tables Vol C Tables 4.2.6.8 and 6.1.1.4'
K K 0.2009 0.2494 'International Tables Vol C Tables 4.2.6.8 and 6.1.1.4'
Fe Fe 0.3463 0.8444 'International Tables Vol C Tables 4.2.6.8 and 6.1.1.4'

loop_
_geom_angle_atom_site_label_1
_geom_angle_atom_site_label_2
_geom_angle_atom_site_label_3
_geom_angle
_geom_angle_site_symmetry_1
_geom_angle_site_symmetry_3
F2 K1 F2 67.95(5) 2_655 .
F2 K1 F2 67.95(5) 2_655 3_665
F2 K1 F2 67.95(5) . 3_665
F2 K1 F1 58.26(3) 2_655 3_765
F2 K1 F1 93.36(3) . 3_765
F2 K1 F1 126.13(4) 3_665 3_765
F2 K1 F1 93.36(3) 2_655 .
F2 K1 F1 58.26(3) . .
F2 K1 F1 126.13(4) 3_665 .
F1 K1 F1 63.07(5) 3_765 .
F2 K1 F1 126.13(4) 2_655 2_545
F2 K1 F1 58.26(3) . 2_545
F2 K1 F1 93.36(3) 3_665 2_545
F1 K1 F1 119.718(5) 3_765 2_545
F1 K1 F1 56.75(5) . 2_545
F2 K1 F1 58.26(3) 2_655 2_655
F2 K1 F1 126.13(4) . 2_655
F2 K1 F1 93.36(3) 3_665 2_655
F1 K1 F1 56.75(5) 3_765 2_655
F1 K1 F1 119.718(5) . 2_655
F1 K1 F1 173.12(6) 2_545 2_655
F2 K1 F1 126.13(4) 2_655 3_665
F2 K1 F1 93.36(3) . 3_665
F2 K1 F1 58.26(3) 3_665 3_665
F1 K1 F1 173.12(6) 3_765 3_665
F1 K1 F1 119.718(5) . 3_665
F1 K1 F1 63.07(5) 2_545 3_665
F1 K1 F1 119.718(5) 2_655 3_665
F2 K1 F1 93.36(3) 2_655 1_565
F2 K1 F1 126.13(4) . 1_565
F2 K1 F1 58.26(3) 3_665 1_565
F1 K1 F1 119.718(5) 3_765 1_565
F1 K1 F1 173.12(6) . 1_565
F1 K1 F1 119.718(5) 2_545 1_565
F1 K1 F1 63.07(5) 2_655 1_565
F1 K1 F1 56.75(5) 3_665 1_565
F2 K1 F1 117.52(3) 2_655 20_665
F2 K1 F1 117.52(3) . 20_665
F2 K1 F1 173.05(4) 3_665 20_665
F1 K1 F1 59.28(4) 3_765 20_665
F1 K1 F1 59.28(4) . 20_665
F1 K1 F1 86.58(3) 2_545 20_665
F1 K1 F1 86.58(3) 2_655 20_665
F1 K1 F1 115.90(3) 3_665 20_665
F1 K1 F1 115.90(3) 1_565 20_665
F2 K1 F1 173.05(4) 2_655 19_655
F2 K1 F1 117.52(3) . 19_655
F2 K1 F1 117.52(3) 3_665 19_655
F1 K1 F1 115.90(3) 3_765 19_655
F1 K1 F1 86.58(3) . 19_655
F1 K1 F1 59.28(4) 2_545 19_655
F1 K1 F1 115.90(3) 2_655 19_655
F1 K1 F1 59.28(4) 3_665 19_655
F1 K1 F1 86.58(3) 1_565 19_655
F1 K1 F1 56.68(4) 20_665 19_655
F2 K1 F1 117.52(3) 2_655 21
F2 K1 F1 173.05(4) . 21
F2 K1 F1 117.52(3) 3_665 21
F1 K1 F1 86.58(3) 3_765 21
F1 K1 F1 115.90(3) . 21
F1 K1 F1 115.90(3) 2_545 21
F1 K1 F1 59.28(4) 2_655 21
F1 K1 F1 86.58(3) 3_665 21
F1 K1 F1 59.28(4) 1_565 21
F1 K1 F1 56.68(4) 20_665 21
F1 K1 F1 56.68(4) 19_655 21
F2 K2 F2 66.53(5) 27_445 25
F2 K2 F2 66.53(5) 27_445 26_455
F2 K2 F2 66.53(5) 25 26_455
F2 K2 F2 99.87(3) 27_445 3
F2 K2 F2 133.55(3) 25 3
F2 K2 F2 67.39(5) 26_455 3
F2 K2 F2 99.87(3) 27_445 3_665
F2 K2 F2 67.39(5) 25 3_665
F2 K2 F2 133.55(3) 26_455 3_665
F2 K2 F2 156.22(6) 3 3_665
F2 K2 F2 67.39(5) 27_445 2_545
F2 K2 F2 133.55(3) 25 2_545
F2 K2 F2 99.87(3) 26_455 2_545
F2 K2 F2 60.89(5) 3 2_545
F2 K2 F2 115.909(19) 3_665 2_545
F2 K2 F2 133.55(3) 27_445 1_455
F2 K2 F2 99.87(3) 25 1_455
F2 K2 F2 67.39(5) 26_455 1_455
F2 K2 F2 56.31(5) 3 1_455
F2 K2 F2 115.909(19) 3_665 1_455
F2 K2 F2 115.909(19) 2_545 1_455
F2 K2 F2 67.39(5) 27_445 .
F2 K2 F2 99.87(3) 25 .
F2 K2 F2 133.55(3) 26_455 .
F2 K2 F2 115.909(19) 3 .
F2 K2 F2 60.89(5) 3_665 .
F2 K2 F2 56.31(5) 2_545 .
F2 K2 F2 156.22(6) 1_455 .
F2 K2 F2 133.55(3) 27_445 2
F2 K2 F2 67.39(5) 25 2
F2 K2 F2 99.87(3) 26_455 2
F2 K2 F2 115.909(19) 3 2
F2 K2 F2 56.31(5) 3_665 2
F2 K2 F2 156.22(6) 2_545 2
F2 K2 F2 60.89(5) 1_455 2
F2 K2 F2 115.909(19) . 2
F2 K2 F1 145.514(19) 27_445 1_455
F2 K2 F1 145.514(19) 25 1_455
F2 K2 F1 108.77(4) 26_455 1_455
F2 K2 F1 51.13(3) 3 1_455
F2 K2 F1 105.60(4) 3_665 1_455
F2 K2 F1 80.60(3) 2_545 1_455
F2 K2 F1 51.13(3) 1_455 1_455
F2 K2 F1 105.60(4) . 1_455
F2 K2 F1 80.60(3) 2 1_455
F2 K2 F1 108.77(4) 27_445 2_545
F2 K2 F1 145.514(19) 25 2_545
F2 K2 F1 145.514(19) 26_455 2_545
F2 K2 F1 80.60(3) 3 2_545
F2 K2 F1 80.60(3) 3_665 2_545
F2 K2 F1 51.13(3) 2_545 2_545
F2 K2 F1 105.60(4) 1_455 2_545
F2 K2 F1 51.13(3) . 2_545
F2 K2 F1 105.60(4) 2 2_545
F1 K2 F1 54.52(4) 1_455 2_545
F2 K2 F1 145.514(19) 27_445 3_665
F2 K2 F1 108.77(4) 25 3_665
F2 K2 F1 145.514(19) 26_455 3_665
F2 K2 F1 105.60(4) 3 3_665
F2 K2 F1 51.13(3) 3_665 3_665
F2 K2 F1 105.60(4) 2_545 3_665
F2 K2 F1 80.60(3) 1_455 3_665
F2 K2 F1 80.60(3) . 3_665
F2 K2 F1 51.13(3) 2 3_665
F1 K2 F1 54.52(4) 1_455 3_665
F1 K2 F1 54.52(4) 2_545 3_665
F1 Fe1 F1 180.00(6) 21_445 3_665
F1 Fe1 F1 93.17(5) 21_445 20_565
F1 Fe1 F1 86.83(5) 3_665 20_565
F1 Fe1 F1 86.83(5) 21_445 2_545
F1 Fe1 F1 93.17(5) 3_665 2_545
F1 Fe1 F1 180.00(7) 20_565 2_545
F1 Fe1 F1 93.17(5) 21_445 19_655
F1 Fe1 F1 86.83(5) 3_665 19_655
F1 Fe1 F1 93.17(5) 20_565 19_655
F1 Fe1 F1 86.83(5) 2_545 19_655
F1 Fe1 F1 86.83(5) 21_445 1_455
F1 Fe1 F1 93.17(5) 3_665 1_455
F1 Fe1 F1 86.83(5) 20_565 1_455
F1 Fe1 F1 93.17(5) 2_545 1_455
F1 Fe1 F1 180.00(7) 19_655 1_455
F1 Fe1 K1 54.025(7) 21_445 19_655
F1 Fe1 K1 125.975(7) 3_665 19_655
F1 Fe1 K1 125.89(4) 20_565 19_655
F1 Fe1 K1 54.11(4) 2_545 19_655
F1 Fe1 K1 54.025(7) 19_655 19_655
F1 Fe1 K1 125.975(7) 1_455 19_655
F1 Fe1 K1 54.025(7) 21_445 19
F1 Fe1 K1 125.975(7) 3_665 19
F1 Fe1 K1 54.025(7) 20_565 19
F1 Fe1 K1 125.975(7) 2_545 19
F1 Fe1 K1 125.89(4) 19_655 19
F1 Fe1 K1 54.11(4) 1_455 19
K1 Fe1 K1 107.769(14) 19_655 19
F1 Fe1 K1 125.975(7) 21_445 1_455
F1 Fe1 K1 54.025(7) 3_665 1_455
F1 Fe1 K1 54.11(4) 20_565 1_455
F1 Fe1 K1 125.89(4) 2_545 1_455
F1 Fe1 K1 125.975(7) 19_655 1_455
F1 Fe1 K1 54.025(7) 1_455 1_455
K1 Fe1 K1 180.00(2) 19_655 1_455
K1 Fe1 K1 72.231(14) 19 1_455
F1 Fe1 K1 125.975(7) 21_445 .
F1 Fe1 K1 54.025(7) 3_665 .
F1 Fe1 K1 125.975(7) 20_565 .
F1 Fe1 K1 54.025(7) 2_545 .
F1 Fe1 K1 54.11(4) 19_655 .
F1 Fe1 K1 125.89(4) 1_455 .
K1 Fe1 K1 72.231(14) 19_655 .
K1 Fe1 K1 180.00(2) 19 .
K1 Fe1 K1 107.769(14) 1_455 .
F1 Fe1 K1 125.89(4) 21_445 19_665
F1 Fe1 K1 54.11(4) 3_665 19_665
F1 Fe1 K1 54.025(7) 20_565 19_665
F1 Fe1 K1 125.975(7) 2_545 19_665
F1 Fe1 K1 54.025(7) 19_655 19_665
F1 Fe1 K1 125.975(7) 1_455 19_665
K1 Fe1 K1 107.769(14) 19_655 19_665
K1 Fe1 K1 107.769(14) 19 19_665
K1 Fe1 K1 72.231(14) 1_455 19_665
K1 Fe1 K1 72.231(14) . 19_665
F1 Fe1 K1 54.11(4) 21_445 1_445
F1 Fe1 K1 125.89(4) 3_665 1_445
F1 Fe1 K1 125.975(7) 20_565 1_445
F1 Fe1 K1 54.025(7) 2_545 1_445
F1 Fe1 K1 125.975(7) 19_655 1_445
F1 Fe1 K1 54.025(7) 1_455 1_445
K1 Fe1 K1 72.231(14) 19_655 1_445
K1 Fe1 K1 72.231(14) 19 1_445
K1 Fe1 K1 107.769(14) 1_455 1_445
K1 Fe1 K1 107.769(14) . 1_445
K1 Fe1 K1 180.00(2) 19_665 1_445
F2 Fe2 F2 96.46(5) . 2_545
F2 Fe2 F2 96.46(5) . 3_655
F2 Fe2 F2 96.46(5) 2_545 3_655
F2 Fe2 F1 88.62(4) . 2_545
F2 Fe2 F1 88.62(4) 2_545 2_545
F2 Fe2 F1 172.35(6) 3_655 2_545
F2 Fe2 F1 172.35(6) . 3_655
F2 Fe2 F1 88.62(4) 2_545 3_655
F2 Fe2 F1 88.62(4) 3_655 3_655
F1 Fe2 F1 85.78(6) 2_545 3_655
F2 Fe2 F1 88.62(4) . .
F2 Fe2 F1 172.35(6) 2_545 .
F2 Fe2 F1 88.62(4) 3_655 .
F1 Fe2 F1 85.78(6) 2_545 .
F1 Fe2 F1 85.78(6) 3_655 .
F2 Fe2 K1 124.588(7) . 1_445
F2 Fe2 K1 48.73(4) 2_545 1_445
F2 Fe2 K1 124.588(7) 3_655 1_445
F1 Fe2 K1 55.511(8) 2_545 1_445
F1 Fe2 K1 55.511(8) 3_655 1_445
F1 Fe2 K1 123.62(4) . 1_445
F2 Fe2 K1 48.73(4) . .
F2 Fe2 K1 124.588(7) 2_545 .
F2 Fe2 K1 124.588(7) 3_655 .
F1 Fe2 K1 55.511(8) 2_545 .
F1 Fe2 K1 123.62(4) 3_655 .
F1 Fe2 K1 55.511(8) . .
K1 Fe2 K1 110.732(15) 1_445 .
F2 Fe2 K1 124.588(7) . 1_545
F2 Fe2 K1 124.588(7) 2_545 1_545
F2 Fe2 K1 48.73(4) 3_655 1_545
F1 Fe2 K1 123.62(4) 2_545 1_545
F1 Fe2 K1 55.511(8) 3_655 1_545
F1 Fe2 K1 55.511(8) . 1_545
K1 Fe2 K1 110.732(15) 1_445 1_545
K1 Fe2 K1 110.732(15) . 1_545
F2 Fe2 K1 120.55(4) . 19_655
F2 Fe2 K1 120.55(4) 2_545 19_655
F2 Fe2 K1 120.55(4) 3_655 19_655
F1 Fe2 K1 51.80(4) 2_545 19_655
F1 Fe2 K1 51.80(4) 3_655 19_655
F1 Fe2 K1 51.80(4) . 19_655
K1 Fe2 K1 71.821(15) 1_445 19_655
K1 Fe2 K1 71.821(15) . 19_655
K1 Fe2 K1 71.821(15) 1_545 19_655
F2 Fe2 K2 124.46(5) 3_655 .
F1 Fe2 K2 63.19(4) 2_545 .
F1 Fe2 K2 128.125(8) 3_655 .
F1 Fe2 K2 128.125(8) . .
K1 Fe2 K2 72.615(12) 1_445 .
K1 Fe2 K2 72.615(12) . .
K1 Fe2 K2 173.19(2) 1_545 .
K1 Fe2 K2 114.988(16) 19_655 .
F2 Fe2 K2 52.771(9) . 1_655
F2 Fe2 K2 124.46(5) 2_545 1_655
F2 Fe2 K2 52.771(9) 3_655 3_655
F1 Fe2 K2 128.125(8) 2_545 1_655
F1 Fe2 K2 128.125(8) 3_655 1_655
F1 Fe2 K2 63.19(4) . 1_655
K1 Fe2 K2 173.19(2) 1_445 1_655
K1 Fe2 K2 72.615(12) . 1_655
K1 Fe2 K2 72.615(12) 1_545 1_655
K1 Fe2 K2 114.988(16) 19_655 1_655
K2 Fe2 K2 103.434(19) . 1_655
Fe2 F1 Fe1 174.79(7) . 1_655
Fe2 F1 K1 89.35(3) . .
Fe1 F1 K1 90.34(3) 1_655 .
Fe2 F1 K1 89.35(3) . 1_545
Fe1 F1 K1 90.34(3) 1_655 1_545
K1 F1 K1 173.12(6) . 1_545
Fe2 F1 K1 94.96(5) . 19_655
Fe1 F1 K1 90.25(4) 1_655 19_655
K1 F1 K1 93.42(3) . 19_655
K1 F1 K1 93.42(3) 1_545 19_655
Fe2 F1 K2 83.73(4) . 1_655
Fe1 F1 K2 91.06(4) 1_655 1_655
K1 F1 K2 86.57(3) . 1_655
K1 F1 K2 86.57(3) 1_545 1_655
K1 F1 K2 178.69(4) 19_655 1_655
Fe2 F2 K1 99.64(5) . .
Fe2 F2 K2 159.85(6) . 25
K1 F2 K2 100.52(5) . 25
Fe2 F2 K2 96.98(3) . 1_655
K1 F2 K2 98.26(3) . 1_655
K2 F2 K2 80.13(3) 25 1_655
Fe2 F2 K2 96.98(3) . .
K1 F2 K2 98.26(3) . .
K2 F2 K2 80.13(3) 25 .
K2 F2 K2 156.22(6) 1_655 .

loop_
_geom_bond_atom_site_label_1
_geom_bond_atom_site_label_2
_geom_bond_distance
_geom_bond_site_symmetry_2
K1 F2 2.6707(15) 2_655
K1 F2 2.6707(15) .
K1 F2 2.6707(15) 3_665
K1 F1 2.8877(5) 3_765
K1 F1 2.8877(5) .
K1 F1 2.8877(5) 2_545
K1 F1 2.8877(5) 2_655
K1 F1 2.8877(5) 3_665
K1 F1 2.8877(5) 1_565
K1 F1 2.8908(15) 20_665
K1 F1 2.8908(15) 19_655
K1 F1 2.8908(15) 21
K2 F2 2.7212(15) 27_445
K2 F2 2.7212(15) 25
K2 F2 2.7212(15) 26_455
K2 F2 2.9456(5) 3
K2 F2 2.9456(5) 3_665
K2 F2 2.9456(5) 2_545
K2 F2 2.9456(5) 1_455
K2 F2 2.9456(5) .
K2 F2 2.9456(5) 2
K2 F1 3.2971(16) 1_455
K2 F1 3.2971(16) 2_545
K2 F1 3.2971(16) 3_665
Fe1 F1 2.0790(12) 21_445
Fe1 F1 2.0790(12) 3_665
Fe1 F1 2.0790(12) 20_565
Fe1 F1 2.0790(12) 2_545
Fe1 F1 2.0790(12) 19_655
Fe1 F1 2.0790(12) 1_455
Fe2 F2 1.8636(13) .
Fe2 F2 1.8636(13) 2_545
Fe2 F2 1.8636(13) 3_655
Fe2 F1 2.0163(12) 2_545
Fe2 F1 2.0163(12) 3_655
Fe2 F1 2.0163(13) .
Fe2 K1 3.5032(6) 1_445
Fe2 K1 3.5032(6) 1_545
F1 Fe1 2.0790(12) 1_655
F1 K1 2.8877(5) 1_545
F1 K1 2.8908(15) 19_655
F1 K2 3.2971(16) 1_655
F2 K2 2.7212(15) 25
F2 K2 2.9456(5) 1_655
